data_7007404
loop_
_publ_author_name
'Aldridge, Simon'
'Baker, Robert J.'
'Coombs, Natalie D.'
'Jones, Cameron'
'Rose, Richard P.'
'Rossin, Andrea'
'Willock, David J.'

_publ_section_title
;
 Complexes of a gallium heterocycle with transition metal
 dicyclopentadienyl and cyclopentadienylcarbonyl fragments, and with a
 dialkylmanganese compound.
;
_journal_issue 27
_journal_name_full 'Dalton transactions (Cambridge, England : 2003)'
_journal_page_first 3313
_journal_page_last 3320
_journal_paper_doi 10.1039/b604640a
_journal_year 2006
_chemical_formula_sum 'C74 H112 Ga2 K N6 O V'
_chemical_formula_weight 1331.18
_chemical_name_systematic
;
?
;
_space_group_IT_number 15
_symmetry_cell_setting monoclinic
_symmetry_space_group_name_Hall '-C 2yc'
_symmetry_space_group_name_H-M 'C 1 2/c 1'
_atom_sites_solution_hydrogens geom
_atom_sites_solution_primary direct
_atom_sites_solution_secondary difmap
_audit_creation_method SHELXL-97
_cell_angle_alpha 90.00
_cell_angle_beta 98.47(3)
_cell_angle_gamma 90.00
_cell_formula_units_Z 4
_cell_length_a 22.944(5)
_cell_length_b 12.436(3)
_cell_length_c 27.243(5)
_cell_measurement_temperature 150(2)
_cell_volume 7689(3)
_computing_structure_refinement 'SHELXL-97 (Sheldrick, 1997)'
_computing_structure_solution 'SHELXS-97 (Sheldrick, 1990)'
_diffrn_ambient_temperature 150(2)
_diffrn_measured_fraction_theta_full 0.993
_diffrn_measured_fraction_theta_max 0.993
_diffrn_measurement_device_type 'Nonius Kappa CCD'
_diffrn_radiation_monochromator graphite
_diffrn_radiation_source 'fine-focus sealed tube'
_diffrn_radiation_type MoK\a
_diffrn_radiation_wavelength 0.71073
_diffrn_reflns_av_R_equivalents 0.0413
_diffrn_reflns_av_sigmaI/netI 0.0609
_diffrn_reflns_limit_h_max 27
_diffrn_reflns_limit_h_min -27
_diffrn_reflns_limit_k_max 13
_diffrn_reflns_limit_k_min -14
_diffrn_reflns_limit_l_max 32
_diffrn_reflns_limit_l_min -32
_diffrn_reflns_number 12562
_diffrn_reflns_theta_full 25.00
_diffrn_reflns_theta_max 25.00
_diffrn_reflns_theta_min 3.02
_exptl_absorpt_coefficient_mu 0.912
_exptl_absorpt_correction_T_max 0.809
_exptl_absorpt_correction_T_min 0.676
_exptl_absorpt_correction_type multi-scan
_exptl_absorpt_process_details 'Sortav (Blessing, 1995)'
_exptl_crystal_colour red
_exptl_crystal_density_diffrn 1.150
_exptl_crystal_density_method 'not measured'
_exptl_crystal_description block
_exptl_crystal_F_000 2840
_exptl_crystal_size_max 0.25
_exptl_crystal_size_mid 0.25
_exptl_crystal_size_min 0.15
_refine_diff_density_max 1.354
_refine_diff_density_min -0.499
_refine_diff_density_rms 0.103
_refine_ls_extinction_method none
_refine_ls_goodness_of_fit_ref 1.141
_refine_ls_hydrogen_treatment constr
_refine_ls_matrix_type full
_refine_ls_number_parameters 452
_refine_ls_number_reflns 6726
_refine_ls_number_restraints 61
_refine_ls_restrained_S_all 1.153
_refine_ls_R_factor_all 0.0907
_refine_ls_R_factor_gt 0.0736
_refine_ls_shift/su_max 0.000
_refine_ls_shift/su_mean 0.000
_refine_ls_structure_factor_coef Fsqd
_refine_ls_weighting_details 'calc w=1/[\s^2^(Fo^2^)+(0.0624P)^2^+74.8804P] where P=(Fo^2^+2Fc^2^)/3'
_refine_ls_weighting_scheme calc
_refine_ls_wR_factor_gt 0.1903
_refine_ls_wR_factor_ref 0.1981
_reflns_number_gt 5407
_reflns_number_total 6726
_reflns_threshold_expression >2sigma(I)
_cod_data_source_file b604640a.txt
_cod_data_source_block compound16
_cod_original_sg_symbol_H-M C2/c
_cod_database_code 7007404

loop_
_symmetry_equiv_pos_as_xyz
'x, y, z'
'-x, y, -z+1/2'
'x+1/2, y+1/2, z'
'-x+1/2, y+1/2, -z+1/2'
'-x, -y, -z'
'x, -y, z-1/2'
'-x+1/2, -y+1/2, -z'
'x+1/2, -y+1/2, z-1/2'

loop_
_atom_site_label
_atom_site_type_symbol
_atom_site_fract_x
_atom_site_fract_y
_atom_site_fract_z
_atom_site_U_iso_or_equiv
_atom_site_adp_type
_atom_site_occupancy
_atom_site_symmetry_multiplicity
_atom_site_calc_flag
_atom_site_refinement_flags
_atom_site_disorder_assembly
_atom_site_disorder_group
Ga1 Ga 0.42900(2) 0.33574(5) 0.22717(2) 0.0235(2) Uani 1 1 d . . .
V1 V 0.5000 0.18414(10) 0.2500 0.0227(3) Uani 1 2 d S . .
K1 K 0.42562(14) 0.0724(2) 0.05723(11) 0.0434(7) Uani 0.50 1 d P . .
O1 O 0.3272(6) -0.0764(11) 0.0380(5) 0.089(4) Uani 0.50 1 d PDU . .
N1 N 0.3887(2) 0.3922(4) 0.16372(17) 0.0275(10) Uani 1 1 d . . .
N2 N 0.3838(2) 0.4420(4) 0.25681(17) 0.0275(10) Uani 1 1 d . . .
N3 N 0.5413(3) -0.0235(7) 0.0461(3) 0.077(2) Uani 1 1 d . . .
C1 C 0.3527(2) 0.4781(5) 0.1732(2) 0.0292(13) Uani 1 1 d . . .
H1 H 0.3301 0.5163 0.1468 0.035 Uiso 1 1 calc R . .
C2 C 0.3510(2) 0.5048(5) 0.2202(2) 0.0312(13) Uani 1 1 d . . .
H2 H 0.3283 0.5641 0.2286 0.037 Uiso 1 1 calc R . .
C3 C 0.3684(2) 0.3365(5) 0.1183(2) 0.0282(12) Uani 1 1 d . . .
C4 C 0.3987(3) 0.3461(5) 0.0771(2) 0.0335(14) Uani 1 1 d . . .
C5 C 0.3759(3) 0.2942(6) 0.0329(3) 0.0454(17) Uani 1 1 d . . .
H5 H 0.3958 0.3010 0.0049 0.055 Uiso 1 1 calc R . .
C6 C 0.3257(3) 0.2341(6) 0.0290(3) 0.0496(18) Uani 1 1 d . . .
H6 H 0.3112 0.1993 -0.0014 0.059 Uiso 1 1 calc R . .
C7 C 0.2964(3) 0.2241(6) 0.0690(3) 0.0474(17) Uani 1 1 d . . .
H7 H 0.2618 0.1812 0.0662 0.057 Uiso 1 1 calc R . .
C8 C 0.3162(3) 0.2756(5) 0.1140(2) 0.0340(14) Uani 1 1 d . . .
C9 C 0.4526(3) 0.4170(5) 0.0784(2) 0.0399(15) Uani 1 1 d . . .
H9 H 0.4693 0.4294 0.1140 0.048 Uiso 1 1 calc R . .
C10 C 0.5008(4) 0.3656(8) 0.0529(3) 0.074(3) Uani 1 1 d . . .
H10A H 0.5106 0.2946 0.0673 0.111 Uiso 1 1 calc R . .
H10B H 0.5360 0.4113 0.0576 0.111 Uiso 1 1 calc R . .
H10C H 0.4866 0.3580 0.0173 0.111 Uiso 1 1 calc R . .
C11 C 0.4338(4) 0.5273(7) 0.0550(3) 0.072(3) Uani 1 1 d . . .
H11A H 0.4688 0.5720 0.0541 0.107 Uiso 1 1 calc R . .
H11B H 0.4073 0.5631 0.0749 0.107 Uiso 1 1 calc R . .
H11C H 0.4134 0.5165 0.0211 0.107 Uiso 1 1 calc R . .
C12 C 0.2799(3) 0.2665(5) 0.1562(3) 0.0373(15) Uani 1 1 d . . .
H12 H 0.3018 0.3042 0.1858 0.045 Uiso 1 1 calc R . .
C13 C 0.2712(3) 0.1481(6) 0.1709(3) 0.0529(19) Uani 1 1 d . . .
H13A H 0.2476 0.1105 0.1432 0.079 Uiso 1 1 calc R . .
H13B H 0.2507 0.1457 0.2001 0.079 Uiso 1 1 calc R . .
H13C H 0.3097 0.1130 0.1788 0.079 Uiso 1 1 calc R . .
C14 C 0.2194(3) 0.3225(6) 0.1428(3) 0.0523(19) Uani 1 1 d . . .
H14A H 0.2002 0.2962 0.1105 0.078 Uiso 1 1 calc R . .
H14B H 0.2252 0.4004 0.1411 0.078 Uiso 1 1 calc R . .
H14C H 0.1946 0.3062 0.1682 0.078 Uiso 1 1 calc R . .
C15 C 0.3797(2) 0.4688(5) 0.3070(2) 0.0298(13) Uani 1 1 d . . .
C16 C 0.3418(2) 0.4080(5) 0.3332(2) 0.0320(14) Uani 1 1 d . . .
C17 C 0.3372(3) 0.4364(5) 0.3823(2) 0.0367(15) Uani 1 1 d . . .
H17 H 0.3134 0.3945 0.4008 0.044 Uiso 1 1 calc R . .
C18 C 0.3670(3) 0.5249(6) 0.4041(2) 0.0406(16) Uani 1 1 d . . .
H18 H 0.3625 0.5451 0.4370 0.049 Uiso 1 1 calc R . .
C19 C 0.4039(3) 0.5848(5) 0.3779(2) 0.0368(15) Uani 1 1 d . . .
H19 H 0.4250 0.6445 0.3934 0.044 Uiso 1 1 calc R . .
C20 C 0.4101(2) 0.5576(5) 0.3292(2) 0.0304(13) Uani 1 1 d . . .
C21 C 0.3030(3) 0.3187(5) 0.3079(3) 0.0381(15) Uani 1 1 d . . .
H21 H 0.3234 0.2884 0.2810 0.046 Uiso 1 1 calc R . .
C22 C 0.2919(3) 0.2254(6) 0.3423(3) 0.0482(18) Uani 1 1 d . . .
H22A H 0.2663 0.2500 0.3659 0.072 Uiso 1 1 calc R . .
H22B H 0.3295 0.2006 0.3605 0.072 Uiso 1 1 calc R . .
H22C H 0.2727 0.1661 0.3224 0.072 Uiso 1 1 calc R . .
C23 C 0.2434(3) 0.3658(6) 0.2830(3) 0.0478(17) Uani 1 1 d . . .
H23A H 0.2222 0.3960 0.3084 0.072 Uiso 1 1 calc R . .
H23B H 0.2198 0.3086 0.2651 0.072 Uiso 1 1 calc R . .
H23C H 0.2507 0.4224 0.2596 0.072 Uiso 1 1 calc R . .
C24 C 0.4482(3) 0.6269(5) 0.3012(2) 0.0329(14) Uani 1 1 d . . .
H24 H 0.4513 0.5898 0.2691 0.040 Uiso 1 1 calc R . .
C25 C 0.4187(3) 0.7370(5) 0.2886(3) 0.0443(17) Uani 1 1 d . . .
H25A H 0.3799 0.7261 0.2688 0.066 Uiso 1 1 calc R . .
H25B H 0.4433 0.7801 0.2697 0.066 Uiso 1 1 calc R . .
H25C H 0.4140 0.7747 0.3194 0.066 Uiso 1 1 calc R . .
C26 C 0.5108(3) 0.6428(5) 0.3281(3) 0.0415(16) Uani 1 1 d . . .
H26A H 0.5094 0.6795 0.3598 0.062 Uiso 1 1 calc R . .
H26B H 0.5332 0.6866 0.3075 0.062 Uiso 1 1 calc R . .
H26C H 0.5300 0.5727 0.3344 0.062 Uiso 1 1 calc R . .
C27 C 0.6125(3) 0.0240(6) 0.2266(3) 0.0451(17) Uani 1 1 d . . .
H27A H 0.6303 -0.0078 0.1995 0.068 Uiso 1 1 calc R . .
H27B H 0.6022 -0.0331 0.2486 0.068 Uiso 1 1 calc R . .
H27C H 0.6406 0.0735 0.2455 0.068 Uiso 1 1 calc R . .
C28 C 0.5583(3) 0.0841(5) 0.2058(2) 0.0324(14) Uani 1 1 d . . .
C29 C 0.4993(3) 0.0442(5) 0.1975(2) 0.0330(14) Uani 1 1 d . . .
H29 H 0.4875 -0.0258 0.2061 0.040 Uiso 1 1 calc R . .
C30 C 0.4612(3) 0.1241(5) 0.1747(2) 0.0373(15) Uani 1 1 d . . .
H30 H 0.4197 0.1184 0.1656 0.045 Uiso 1 1 calc R . .
C31 C 0.4962(3) 0.2142(5) 0.1678(2) 0.0344(14) Uani 1 1 d . . .
H31 H 0.4823 0.2806 0.1534 0.041 Uiso 1 1 calc R . .
C32 C 0.5555(3) 0.1892(5) 0.1860(2) 0.0330(14) Uani 1 1 d . . .
H32 H 0.5882 0.2357 0.1851 0.040 Uiso 1 1 calc R . .
C33 C 0.5850(6) 0.0530(10) 0.0712(4) 0.107(4) Uani 1 1 d . . .
H33A H 0.6244 0.0210 0.0742 0.161 Uiso 1 1 calc R . .
H33B H 0.5755 0.0694 0.1043 0.161 Uiso 1 1 calc R . .
H33C H 0.5841 0.1194 0.0517 0.161 Uiso 1 1 calc R . .
C34 C 0.5454(6) -0.1240(11) 0.0747(5) 0.121(5) Uani 1 1 d . . .
H34A H 0.5823 -0.1608 0.0710 0.182 Uiso 1 1 calc R . .
H34B H 0.5120 -0.1704 0.0623 0.182 Uiso 1 1 calc R . .
H34C H 0.5448 -0.1077 0.1098 0.182 Uiso 1 1 calc R . .
C35 C 0.5435(13) -0.059(2) 0.0017(11) 0.040(7) Uani 0.25 1 d PU . 1
C36 C 0.4812(14) -0.017(3) 0.0388(12) 0.054(8) Uani 0.25 1 d PU . 1
C37 C 0.5593(15) -0.009(3) -0.0006(13) 0.055(8) Uani 0.25 1 d PU . 2
C38 C 0.4963(15) 0.049(3) 0.0397(12) 0.057(8) Uani 0.25 1 d PU . 2
C39 C 0.2378(11) -0.059(2) -0.0321(9) 0.131(10) Uani 0.50 1 d PDU . .
H39A H 0.2355 0.0099 -0.0499 0.196 Uiso 0.50 1 calc PR . .
H39B H 0.1982 -0.0810 -0.0269 0.196 Uiso 0.50 1 calc PR . .
H39C H 0.2548 -0.1136 -0.0517 0.196 Uiso 0.50 1 calc PR . .
C40 C 0.2720(9) -0.047(2) 0.0119(8) 0.108(8) Uani 0.50 1 d PDU . .
H40A H 0.2452 -0.0723 0.0349 0.130 Uiso 0.50 1 calc PR . .
H40B H 0.2730 0.0317 0.0156 0.130 Uiso 0.50 1 calc PR . .
C41 C 0.3294(10) -0.150(2) 0.0731(8) 0.113(8) Uani 0.50 1 d PDU . .
H41A H 0.3284 -0.2207 0.0559 0.136 Uiso 0.50 1 calc PR . .
H41B H 0.2918 -0.1447 0.0866 0.136 Uiso 0.50 1 calc PR . .
C42 C 0.3731(6) -0.1585(13) 0.1135(6) 0.059(4) Uani 0.50 1 d PDU . .
H42A H 0.4110 -0.1716 0.1021 0.088 Uiso 0.50 1 calc PR . .
H42B H 0.3641 -0.2182 0.1347 0.088 Uiso 0.50 1 calc PR . .
H42C H 0.3751 -0.0913 0.1325 0.088 Uiso 0.50 1 calc PR . .

loop_
_atom_site_aniso_label
_atom_site_aniso_U_11
_atom_site_aniso_U_22
_atom_site_aniso_U_33
_atom_site_aniso_U_23
_atom_site_aniso_U_13
_atom_site_aniso_U_12
Ga1 0.0204(3) 0.0249(3) 0.0247(3) -0.0001(3) 0.0013(2) 0.0001(2)
V1 0.0220(6) 0.0227(7) 0.0233(7) 0.000 0.0031(5) 0.000
K1 0.0480(17) 0.0457(16) 0.0374(16) 0.0014(13) 0.0097(13) 0.0075(14)
O1 0.083(6) 0.095(6) 0.091(7) -0.005(5) 0.019(5) 0.034(5)
N1 0.025(2) 0.031(3) 0.026(3) 0.003(2) -0.001(2) -0.001(2)
N2 0.027(2) 0.028(2) 0.028(3) -0.001(2) 0.003(2) 0.005(2)
N3 0.068(5) 0.101(6) 0.054(5) 0.012(4) -0.016(4) 0.009(5)
C1 0.025(3) 0.030(3) 0.031(3) 0.006(3) -0.002(2) 0.002(2)
C2 0.025(3) 0.027(3) 0.040(4) 0.001(3) 0.001(3) 0.003(2)
C3 0.027(3) 0.029(3) 0.027(3) 0.007(2) -0.002(2) 0.003(2)
C4 0.037(3) 0.035(3) 0.026(3) 0.001(3) -0.004(3) 0.003(3)
C5 0.042(4) 0.060(4) 0.032(4) -0.009(3) -0.003(3) 0.003(3)
C6 0.039(4) 0.066(5) 0.039(4) -0.017(4) -0.011(3) 0.001(4)
C7 0.032(3) 0.054(4) 0.052(5) -0.011(4) -0.010(3) -0.002(3)
C8 0.026(3) 0.034(3) 0.039(4) 0.000(3) -0.006(3) 0.004(3)
C9 0.049(4) 0.047(4) 0.024(3) -0.001(3) 0.009(3) -0.015(3)
C10 0.067(5) 0.098(7) 0.066(6) -0.040(5) 0.038(5) -0.044(5)
C11 0.106(7) 0.057(5) 0.044(5) 0.012(4) -0.011(5) -0.026(5)
C12 0.027(3) 0.040(4) 0.044(4) 0.003(3) 0.001(3) -0.006(3)
C13 0.042(4) 0.054(4) 0.061(5) 0.004(4) 0.000(3) -0.012(3)
C14 0.027(3) 0.061(5) 0.070(5) 0.014(4) 0.010(3) -0.001(3)
C15 0.025(3) 0.036(3) 0.028(3) 0.001(3) 0.001(2) 0.009(3)
C16 0.021(3) 0.039(3) 0.035(3) 0.000(3) 0.005(2) 0.011(3)
C17 0.027(3) 0.051(4) 0.032(3) 0.003(3) 0.005(3) 0.006(3)
C18 0.033(3) 0.058(4) 0.032(4) -0.004(3) 0.009(3) 0.010(3)
C19 0.034(3) 0.039(3) 0.037(4) -0.012(3) 0.003(3) 0.004(3)
C20 0.021(3) 0.034(3) 0.036(3) -0.002(3) 0.004(2) 0.005(2)
C21 0.027(3) 0.043(4) 0.046(4) -0.001(3) 0.010(3) -0.001(3)
C22 0.044(4) 0.045(4) 0.059(5) 0.004(3) 0.018(3) -0.008(3)
C23 0.032(3) 0.053(4) 0.057(5) -0.006(4) 0.001(3) -0.002(3)
C24 0.031(3) 0.027(3) 0.040(4) 0.002(3) 0.003(3) 0.002(3)
C25 0.038(4) 0.033(3) 0.062(5) -0.002(3) 0.009(3) 0.005(3)
C26 0.032(3) 0.042(4) 0.049(4) -0.002(3) 0.001(3) 0.001(3)
C27 0.036(4) 0.050(4) 0.048(4) -0.006(3) 0.002(3) 0.007(3)
C28 0.038(3) 0.032(3) 0.028(3) -0.006(3) 0.006(3) 0.006(3)
C29 0.035(3) 0.032(3) 0.032(3) -0.009(3) 0.006(3) -0.005(3)
C30 0.033(3) 0.054(4) 0.025(3) -0.010(3) 0.005(3) 0.001(3)
C31 0.041(3) 0.042(3) 0.021(3) 0.004(3) 0.009(3) 0.011(3)
C32 0.036(3) 0.034(3) 0.030(3) -0.012(3) 0.009(3) -0.007(3)
C33 0.119(10) 0.125(10) 0.080(8) -0.024(7) 0.023(7) -0.022(8)
C34 0.126(11) 0.120(10) 0.124(11) 0.030(9) 0.036(9) 0.013(9)
C35 0.041(9) 0.041(9) 0.039(9) -0.004(6) 0.007(6) 0.003(6)
C36 0.055(10) 0.058(10) 0.051(10) 0.002(7) 0.011(7) 0.003(7)
C37 0.057(10) 0.057(10) 0.052(10) -0.002(7) 0.008(7) 0.000(7)
C38 0.059(10) 0.058(10) 0.055(10) -0.001(7) 0.007(7) 0.002(7)
C39 0.130(11) 0.125(11) 0.134(11) -0.001(7) 0.012(7) 0.007(7)
C40 0.113(10) 0.111(10) 0.100(9) -0.004(7) 0.016(7) -0.003(7)
C41 0.111(10) 0.121(10) 0.113(10) 0.004(7) 0.036(7) -0.027(7)
C42 0.048(6) 0.064(7) 0.067(7) 0.016(5) 0.016(5) 0.012(5)

loop_
_atom_type_symbol
_atom_type_description
_atom_type_scat_dispersion_real
_atom_type_scat_dispersion_imag
_atom_type_scat_source
C C 0.0033 0.0016 'International Tables Vol C Tables 4.2.6.8 and 6.1.1.4'
H H 0.0000 0.0000 'International Tables Vol C Tables 4.2.6.8 and 6.1.1.4'
N N 0.0061 0.0033 'International Tables Vol C Tables 4.2.6.8 and 6.1.1.4'
O O 0.0106 0.0060 'International Tables Vol C Tables 4.2.6.8 and 6.1.1.4'
K K 0.2009 0.2494 'International Tables Vol C Tables 4.2.6.8 and 6.1.1.4'
V V 0.3005 0.5294 'International Tables Vol C Tables 4.2.6.8 and 6.1.1.4'
Ga Ga 0.2307 1.6083 'International Tables Vol C Tables 4.2.6.8 and 6.1.1.4'

loop_
_geom_angle_atom_site_label_1
_geom_angle_atom_site_label_2
_geom_angle_atom_site_label_3
_geom_angle
_geom_angle_site_symmetry_1
_geom_angle_site_symmetry_3
_geom_angle_publ_flag
N2 Ga1 N1 84.9(2) . . ?
N2 Ga1 V1 141.30(14) . . ?
N1 Ga1 V1 133.64(14) . . ?
C30 V1 C30 141.1(4) . 2_655 ?
C30 V1 C29 36.5(2) . . ?
C30 V1 C29 106.8(2) 2_655 . ?
C30 V1 C29 106.8(2) . 2_655 ?
C30 V1 C29 36.5(2) 2_655 2_655 ?
C29 V1 C29 78.7(3) . 2_655 ?
C30 V1 C31 36.4(2) . . ?
C30 V1 C31 156.2(2) 2_655 . ?
C29 V1 C31 60.2(2) . . ?
C29 V1 C31 138.9(2) 2_655 . ?
C30 V1 C31 156.2(2) . 2_655 ?
C30 V1 C31 36.4(2) 2_655 2_655 ?
C29 V1 C31 138.9(2) . 2_655 ?
C29 V1 C31 60.2(2) 2_655 2_655 ?
C31 V1 C31 161.0(3) . 2_655 ?
C30 V1 C28 96.7(2) . 2_655 ?
C30 V1 C28 61.5(2) 2_655 2_655 ?
C29 V1 C28 87.9(2) . 2_655 ?
C29 V1 C28 36.6(2) 2_655 2_655 ?
C31 V1 C28 132.0(2) . 2_655 ?
C31 V1 C28 60.6(2) 2_655 2_655 ?
C30 V1 C28 61.5(2) . . ?
C30 V1 C28 96.7(2) 2_655 . ?
C29 V1 C28 36.6(2) . . ?
C29 V1 C28 87.9(2) 2_655 . ?
C31 V1 C28 60.6(2) . . ?
C31 V1 C28 132.0(2) 2_655 . ?
C28 V1 C28 114.3(3) 2_655 . ?
C30 V1 C32 60.4(2) . . ?
C30 V1 C32 120.8(2) 2_655 . ?
C29 V1 C32 59.6(2) . . ?
C29 V1 C32 123.2(2) 2_655 . ?
C31 V1 C32 36.0(2) . . ?
C31 V1 C32 143.1(2) 2_655 . ?
C28 V1 C32 147.3(2) 2_655 . ?
C28 V1 C32 35.8(2) . . ?
C30 V1 C32 120.8(2) . 2_655 ?
C30 V1 C32 60.4(2) 2_655 2_655 ?
C29 V1 C32 123.2(2) . 2_655 ?
C29 V1 C32 59.6(2) 2_655 2_655 ?
C31 V1 C32 143.1(2) . 2_655 ?
C31 V1 C32 36.0(2) 2_655 2_655 ?
C28 V1 C32 35.8(2) 2_655 2_655 ?
C28 V1 C32 147.3(2) . 2_655 ?
C32 V1 C32 176.8(3) . 2_655 ?
C30 V1 Ga1 129.29(17) . 2_655 ?
C30 V1 Ga1 82.38(17) 2_655 2_655 ?
C29 V1 Ga1 133.02(15) . 2_655 ?
C29 V1 Ga1 118.65(16) 2_655 2_655 ?
C31 V1 Ga1 92.89(17) . 2_655 ?
C31 V1 Ga1 72.62(16) 2_655 2_655 ?
C28 V1 Ga1 133.23(15) 2_655 2_655 ?
C28 V1 Ga1 97.49(16) . 2_655 ?
C32 V1 Ga1 75.89(15) . 2_655 ?
C32 V1 Ga1 101.68(16) 2_655 2_655 ?
C30 V1 Ga1 82.38(17) . . ?
C30 V1 Ga1 129.29(17) 2_655 . ?
C29 V1 Ga1 118.65(16) . . ?
C29 V1 Ga1 133.02(15) 2_655 . ?
C31 V1 Ga1 72.62(16) . . ?
C31 V1 Ga1 92.89(17) 2_655 . ?
C28 V1 Ga1 97.49(16) 2_655 . ?
C28 V1 Ga1 133.23(15) . . ?
C32 V1 Ga1 101.68(16) . . ?
C32 V1 Ga1 75.89(15) 2_655 . ?
Ga1 V1 Ga1 82.59(5) 2_655 . ?
O1 K1 N3 114.1(3) . . ?
O1 K1 C5 106.4(3) . . ?
N3 K1 C5 131.3(2) . . ?
O1 K1 C6 80.8(3) . . ?
N3 K1 C6 152.4(2) . . ?
C5 K1 C6 25.88(19) . . ?
O1 K1 N3 90.0(3) . 5_655 ?
N3 K1 N3 58.8(2) . 5_655 ?
C5 K1 N3 96.7(2) . 5_655 ?
C6 K1 N3 100.1(2) . 5_655 ?
O1 K1 C30 112.3(3) . . ?
N3 K1 C30 94.7(2) . . ?
C5 K1 C30 93.84(19) . . ?
C6 K1 C30 100.82(19) . . ?
N3 K1 C30 151.5(2) 5_655 . ?
O1 K1 C4 119.6(3) . . ?
N3 K1 C4 125.8(2) . . ?
C5 K1 C4 23.14(16) . . ?
C6 K1 C4 42.31(17) . . ?
N3 K1 C4 113.8(2) 5_655 . ?
C30 K1 C4 71.38(17) . . ?
C41 O1 C40 118.7(17) . . ?
C41 O1 K1 111.5(12) . . ?
C40 O1 K1 123.2(13) . . ?
C1 N1 C3 113.7(4) . . ?
C1 N1 Ga1 109.0(4) . . ?
C3 N1 Ga1 129.6(4) . . ?
C2 N2 C15 116.8(5) . . ?
C2 N2 Ga1 110.5(4) . . ?
C15 N2 Ga1 132.7(4) . . ?
C35 N3 C38 104.0(19) . . ?
C35 N3 C36 93.6(19) . . ?
C38 N3 C36 38.0(17) . . ?
C35 N3 C37 30.9(15) . . ?
C38 N3 C37 97(2) . . ?
C36 N3 C37 107(2) . . ?
C35 N3 C34 101.1(16) . . ?
C38 N3 C34 128.3(17) . . ?
C36 N3 C34 96.5(17) . . ?
C37 N3 C34 125.6(17) . . ?
C35 N3 C33 122.4(16) . . ?
C38 N3 C33 94.8(17) . . ?
C36 N3 C33 129.1(17) . . ?
C37 N3 C33 93.9(17) . . ?
C34 N3 C33 108.4(9) . . ?
C35 N3 K1 113.1(13) . . ?
C38 N3 K1 22.2(15) . . ?
C36 N3 K1 24.7(15) . . ?
C37 N3 K1 115.4(14) . . ?
C34 N3 K1 106.1(7) . . ?
C33 N3 K1 104.5(7) . . ?
C35 N3 K1 14.5(14) . 5_655 ?
C38 N3 K1 107.4(15) . 5_655 ?
C36 N3 K1 105.0(14) . 5_655 ?
C37 N3 K1 18.8(16) . 5_655 ?
C34 N3 K1 108.1(7) . 5_655 ?
C33 N3 K1 108.0(6) . 5_655 ?
K1 N3 K1 121.2(2) . 5_655 ?
C2 C1 N1 118.1(5) . . ?
C1 C2 N2 117.3(5) . . ?
C8 C3 C4 119.4(5) . . ?
C8 C3 N1 119.8(5) . . ?
C4 C3 N1 120.7(5) . . ?
C5 C4 C3 118.8(6) . . ?
C5 C4 C9 119.4(6) . . ?
C3 C4 C9 121.7(5) . . ?
C5 C4 K1 58.2(4) . . ?
C3 C4 K1 99.2(4) . . ?
C9 C4 K1 113.9(4) . . ?
C6 C5 C4 121.7(7) . . ?
C6 C5 K1 78.7(5) . . ?
C4 C5 K1 98.7(4) . . ?
C5 C6 C7 119.7(6) . . ?
C5 C6 K1 75.4(4) . . ?
C7 C6 K1 100.2(5) . . ?
C6 C7 C8 121.5(6) . . ?
C7 C8 C3 118.9(6) . . ?
C7 C8 C12 119.0(6) . . ?
C3 C8 C12 122.0(5) . . ?
C4 C9 C10 112.8(6) . . ?
C4 C9 C11 109.2(6) . . ?
C10 C9 C11 111.0(7) . . ?
C8 C12 C14 111.0(5) . . ?
C8 C12 C13 111.9(6) . . ?
C14 C12 C13 110.1(5) . . ?
C20 C15 C16 120.5(5) . . ?
C20 C15 N2 120.1(5) . . ?
C16 C15 N2 119.3(5) . . ?
C17 C16 C15 118.9(6) . . ?
C17 C16 C21 119.6(5) . . ?
C15 C16 C21 121.4(5) . . ?
C18 C17 C16 120.5(6) . . ?
C17 C18 C19 120.2(6) . . ?
C20 C19 C18 120.6(6) . . ?
C15 C20 C19 119.3(6) . . ?
C15 C20 C24 121.5(5) . . ?
C19 C20 C24 119.2(5) . . ?
C16 C21 C22 114.4(6) . . ?
C16 C21 C23 110.0(5) . . ?
C22 C21 C23 109.8(5) . . ?
C20 C24 C26 113.9(5) . . ?
C20 C24 C25 110.4(5) . . ?
C26 C24 C25 110.0(5) . . ?
C32 C28 C29 105.8(5) . . ?
C32 C28 C27 126.7(6) . . ?
C29 C28 C27 127.2(6) . . ?
C32 C28 V1 72.6(3) . . ?
C29 C28 V1 70.1(3) . . ?
C27 C28 V1 126.2(4) . . ?
C30 C29 C28 109.7(5) . . ?
C30 C29 V1 71.4(3) . . ?
C28 C29 V1 73.3(3) . . ?
C29 C30 C31 107.0(5) . . ?
C29 C30 V1 72.2(3) . . ?
C31 C30 V1 72.5(4) . . ?
C29 C30 K1 110.2(4) . . ?
C31 C30 K1 95.3(4) . . ?
V1 C30 K1 167.5(3) . . ?
C30 C31 C32 108.6(6) . . ?
C30 C31 V1 71.1(3) . . ?
C32 C31 V1 73.8(3) . . ?
C31 C32 C28 108.9(5) . . ?
C31 C32 V1 70.2(3) . . ?
C28 C32 V1 71.6(3) . . ?
N3 C35 C36 114(2) . 5_655 ?
N3 C35 K1 155(2) . 5_655 ?
C36 C35 K1 64.5(16) 5_655 5_655 ?
N3 C36 C35 114(3) . 5_655 ?
N3 C37 C38 104(3) . 5_655 ?
N3 C37 K1 147(3) . 5_655 ?
C38 C37 K1 62.4(17) 5_655 5_655 ?
N3 C38 C37 113(3) . 5_655 ?
C39 C40 O1 142(2) . . ?
O1 C41 C42 125.0(18) . . ?

loop_
_geom_bond_atom_site_label_1
_geom_bond_atom_site_label_2
_geom_bond_distance
_geom_bond_site_symmetry_2
_geom_bond_publ_flag
Ga1 N2 1.930(4) . ?
Ga1 N1 1.966(5) . ?
Ga1 V1 2.5093(12) . ?
V1 C30 2.241(6) . ?
V1 C30 2.241(6) 2_655 ?
V1 C29 2.251(6) . ?
V1 C29 2.251(6) 2_655 ?
V1 C31 2.259(6) . ?
V1 C31 2.259(6) 2_655 ?
V1 C28 2.294(6) 2_655 ?
V1 C28 2.294(6) . ?
V1 C32 2.306(6) . ?
V1 C32 2.306(6) 2_655 ?
V1 Ga1 2.5093(12) 2_655 ?
K1 O1 2.907(15) . ?
K1 N3 2.965(9) . ?
K1 C5 3.022(8) . ?
K1 C6 3.061(8) . ?
K1 N3 3.082(9) 5_655 ?
K1 C30 3.248(7) . ?
K1 C4 3.516(7) . ?
O1 C41 1.323(16) . ?
O1 C40 1.404(15) . ?
N1 C1 1.398(7) . ?
N1 C3 1.433(7) . ?
N2 C2 1.396(7) . ?
N2 C15 1.423(7) . ?
N3 C35 1.30(3) . ?
N3 C38 1.36(3) . ?
N3 C36 1.37(3) . ?
N3 C37 1.41(4) . ?
N3 C34 1.468(14) . ?
N3 C33 1.475(13) . ?
N3 K1 3.082(9) 5_655 ?
C1 C2 1.330(8) . ?
C3 C8 1.407(8) . ?
C3 C4 1.410(8) . ?
C4 C5 1.398(9) . ?
C4 C9 1.516(9) . ?
C5 C6 1.363(10) . ?
C6 C7 1.369(10) . ?
C7 C8 1.398(9) . ?
C8 C12 1.522(9) . ?
C9 C10 1.530(10) . ?
C9 C11 1.547(10) . ?
C12 C14 1.547(9) . ?
C12 C13 1.547(9) . ?
C15 C20 1.395(8) . ?
C15 C16 1.421(8) . ?
C16 C17 1.404(8) . ?
C16 C21 1.523(9) . ?
C17 C18 1.383(9) . ?
C18 C19 1.401(9) . ?
C19 C20 1.397(8) . ?
C20 C24 1.512(8) . ?
C21 C22 1.536(9) . ?
C21 C23 1.548(9) . ?
C24 C26 1.526(8) . ?
C24 C25 1.545(8) . ?
C27 C28 1.490(9) . ?
C28 C32 1.413(9) . ?
C28 C29 1.429(8) . ?
C29 C30 1.406(9) . ?
C30 C31 1.407(9) . ?
C31 C32 1.412(9) . ?
C35 C36 1.50(4) 5_655 ?
C35 K1 1.85(3) 5_655 ?
C36 C35 1.50(4) 5_655 ?
C37 C38 1.61(5) 5_655 ?
C37 K1 1.81(3) 5_655 ?
C38 C37 1.61(5) 5_655 ?
C39 C40 1.340(17) . ?
C41 C42 1.380(16) . ?
